data_7201627
loop_
_publ_author_name
'Ye, Junwei'
'Liu, Yu'
'Zhao, Yunfeng'
'Mu, Xiaoyue'
'Zhang, Ping'
'Wang, Yue'

_publ_section_title
;
 Porous lanthanide--copper coordination frameworks exhibiting
 reversible single-crystal-to-single-crystal transformation based on
 variable coordination number and geometry
;
_journal_issue 5
_journal_name_full CrystEngComm
_journal_page_first 598
_journal_paper_doi 10.1039/b712280b
_journal_volume 10
_journal_year 2008
_chemical_formula_sum 'C32 H32 Cu N4 Nd2 O34'
_chemical_formula_weight 1368.64
_chemical_name_systematic
;
?
;
_space_group_IT_number 2
_symmetry_cell_setting triclinic
_symmetry_space_group_name_Hall '-P 1'
_symmetry_space_group_name_H-M 'P -1'
_atom_sites_solution_hydrogens geom
_atom_sites_solution_primary direct
_atom_sites_solution_secondary difmap
_audit_creation_method SHELXL-97
_cell_angle_alpha 82.68(3)
_cell_angle_beta 74.10(3)
_cell_angle_gamma 69.42(3)
_cell_formula_units_Z 1
_cell_length_a 10.546(2)
_cell_length_b 10.653(2)
_cell_length_c 11.422(2)
_cell_measurement_reflns_used 11372
_cell_measurement_temperature 293(2)
_cell_measurement_theta_max 27.56
_cell_measurement_theta_min 3.15
_cell_volume 1154.7(5)
_computing_cell_refinement PROCESS-AUTO
_computing_data_collection PROCESS-AUTO
_computing_data_reduction PROCESS-AUTO
_computing_molecular_graphics 'SHELXL-97 (Sheldrick, 1997)'
_computing_publication_material 'SHELXL-97 (Sheldrick, 1997)'
_computing_structure_refinement 'SHELXL-97 (Sheldrick, 1997)'
_computing_structure_solution 'SHELXS-97 (Sheldrick, 1990)'
_diffrn_ambient_temperature 293(2)
_diffrn_detector_area_resol_mean 10.0
_diffrn_measured_fraction_theta_full 0.991
_diffrn_measured_fraction_theta_max 0.991
_diffrn_measurement_device_type 'Rigaku RAXIS-RAPID'
_diffrn_measurement_method 'Omega scan'
_diffrn_radiation_monochromator graphite
_diffrn_radiation_source 'fine-focus sealed tube'
_diffrn_radiation_type MoK\a
_diffrn_radiation_wavelength 0.71073
_diffrn_reflns_av_R_equivalents 0.0399
_diffrn_reflns_av_sigmaI/netI 0.0525
_diffrn_reflns_limit_h_max 13
_diffrn_reflns_limit_h_min -13
_diffrn_reflns_limit_k_max 13
_diffrn_reflns_limit_k_min -13
_diffrn_reflns_limit_l_max 14
_diffrn_reflns_limit_l_min -14
_diffrn_reflns_number 11372
_diffrn_reflns_theta_full 27.48
_diffrn_reflns_theta_max 27.48
_diffrn_reflns_theta_min 3.15
_diffrn_standards_decay_% 0
_diffrn_standards_interval_count 0
_diffrn_standards_interval_time .
_diffrn_standards_number 0
_exptl_absorpt_coefficient_mu 2.784
_exptl_absorpt_correction_T_max 0.5202
_exptl_absorpt_correction_T_min 0.4216
_exptl_absorpt_correction_type empirical
_exptl_absorpt_process_details
;
Higashi, T. (1995) Progrom for Absorption Correcttion.
Rigaku Corporation, Tokyo, Japan.
;
_exptl_crystal_colour blue
_exptl_crystal_density_diffrn 1.968
_exptl_crystal_density_meas ?
_exptl_crystal_density_method .
_exptl_crystal_description block
_exptl_crystal_F_000 673
_exptl_crystal_size_max 0.38
_exptl_crystal_size_mid 0.35
_exptl_crystal_size_min 0.27
_refine_diff_density_max 2.767
_refine_diff_density_min -1.294
_refine_diff_density_rms 0.177
_refine_ls_extinction_coef 0
_refine_ls_extinction_method none
_refine_ls_goodness_of_fit_ref 1.095
_refine_ls_hydrogen_treatment constr
_refine_ls_matrix_type full
_refine_ls_number_parameters 331
_refine_ls_number_reflns 5237
_refine_ls_number_restraints 0
_refine_ls_restrained_S_all 1.095
_refine_ls_R_factor_all 0.0393
_refine_ls_R_factor_gt 0.0365
_refine_ls_shift/su_max 0.007
_refine_ls_shift/su_mean 0.000
_refine_ls_structure_factor_coef Fsqd
_refine_ls_weighting_details 'calc w=1/[\s^2^(Fo^2^)+(0.0483P)^2^+2.0052P] where P=(Fo^2^+2Fc^2^)/3'
_refine_ls_weighting_scheme calc
_refine_ls_wR_factor_gt 0.0950
_refine_ls_wR_factor_ref 0.0963
_reflns_number_gt 4840
_reflns_number_total 5237
_reflns_threshold_expression >2sigma(I)
_cod_data_source_file b712280b.txt
_cod_data_source_block 2a
_cod_depositor_comments
;
The following automatic conversions were performed:
'_symmetry_cell_setting' value 'Triclinic' changed to 'triclinic'
according to '/home/saulius/struct/CIF-dictionaries/cif_core.dic'
dictionary named 'cif_core.dic' version 2.4.1 from 2010-06-29.

Automatic conversion script
Id: cif_fix_enum 1527 2010-12-29 10:47:43Z saulius 
;
_cod_original_cell_volume 1154.8(4)
_cod_original_sg_symbol_H-M 'P-1 '
_cod_database_code 7201627

loop_
_symmetry_equiv_pos_as_xyz
'x, y, z'
'-x, -y, -z'

loop_
_atom_site_label
_atom_site_type_symbol
_atom_site_fract_x
_atom_site_fract_y
_atom_site_fract_z
_atom_site_U_iso_or_equiv
_atom_site_adp_type
_atom_site_occupancy
_atom_site_symmetry_multiplicity
_atom_site_calc_flag
_atom_site_refinement_flags
_atom_site_disorder_assembly
_atom_site_disorder_group
Nd1 Nd 0.58900(2) 0.598510(18) 0.628290(16) 0.01651(8) Uani 1 1 d . . .
Cu1 Cu 0.0000 1.5000 0.5000 0.01869(14) Uani 1 2 d S . .
O1 O 0.3979(3) 0.6224(3) 0.4069(3) 0.0295(7) Uani 1 1 d . . .
O2 O 0.4716(3) 0.7511(3) 0.4905(3) 0.0298(7) Uani 1 1 d . . .
O3 O 0.2677(4) 1.2540(3) 0.4483(3) 0.0307(7) Uani 1 1 d . . .
O4 O 0.0415(3) 1.3206(3) 0.4553(3) 0.0277(6) Uani 1 1 d . . .
O5 O -0.1203(6) 1.0594(4) 0.2580(6) 0.0760(18) Uani 1 1 d . . .
O6 O -0.0442(5) 0.8478(4) 0.2742(5) 0.0568(12) Uani 1 1 d . . .
O7 O 1.0072(3) 0.4394(3) 0.6678(2) 0.0229(6) Uani 1 1 d . . .
O8 O 0.7791(3) 0.4884(3) 0.7172(3) 0.0290(7) Uani 1 1 d . . .
O9 O 0.5345(3) 0.4759(4) 1.1612(3) 0.0351(7) Uani 1 1 d . . .
O10 O 0.6607(3) 0.3866(3) 1.2942(2) 0.0267(6) Uani 1 1 d . . .
O11 O 1.1718(4) 0.2520(5) 1.1556(3) 0.0556(12) Uani 1 1 d . . .
O12 O 1.2702(4) 0.2372(6) 0.9651(4) 0.0723(17) Uani 1 1 d . . .
O13 O 0.5026(6) 0.7814(5) 0.7708(4) 0.0691(14) Uani 1 1 d . . .
O14 O 0.7439(4) 0.5220(3) 0.4278(3) 0.0316(7) Uani 1 1 d . . .
O15 O 0.4337(9) 0.7495(7) 0.0282(6) 0.099(2) Uani 1 1 d . . .
O16 O 0.6246(9) 0.9260(9) 0.3045(8) 0.113(2) Uani 1 1 d . . .
O17 O 0.4512(13) 0.9736(10) 0.1275(10) 0.180(5) Uani 1 1 d . . .
N1 N -0.0356(5) 0.9557(4) 0.2833(4) 0.0336(9) Uani 1 1 d . . .
N2 N 1.1670(4) 0.2641(5) 1.0500(4) 0.0371(9) Uani 1 1 d . . .
C1 C 0.2806(4) 0.8574(4) 0.4046(3) 0.0193(7) Uani 1 1 d . . .
C2 C 0.2766(4) 0.9834(4) 0.4309(3) 0.0197(7) Uani 1 1 d . . .
H2 H 0.3465 0.9902 0.4621 0.024 Uiso 1 1 calc R . .
C3 C 0.1703(4) 1.0977(4) 0.4112(3) 0.0192(7) Uani 1 1 d . . .
C4 C 0.0659(4) 1.0879(4) 0.3639(4) 0.0212(7) Uani 1 1 d . . .
H4 H -0.0081 1.1638 0.3526 0.025 Uiso 1 1 calc R . .
C5 C 0.0744(4) 0.9636(4) 0.3342(4) 0.0229(8) Uani 1 1 d . . .
C6 C 0.1789(5) 0.8466(4) 0.3541(4) 0.0227(8) Uani 1 1 d . . .
H6 H 0.1811 0.7636 0.3345 0.027 Uiso 1 1 calc R . .
C7 C 0.3918(4) 0.7334(4) 0.4349(3) 0.0201(7) Uani 1 1 d . . .
C8 C 0.1615(5) 1.2346(4) 0.4405(3) 0.0212(8) Uani 1 1 d . . .
C9 C 0.8990(4) 0.4137(4) 0.8738(3) 0.0201(7) Uani 1 1 d . . .
C10 C 0.7760(4) 0.4379(4) 0.9658(3) 0.0226(8) Uani 1 1 d . . .
H10 H 0.6900 0.4761 0.9465 0.027 Uiso 1 1 calc R . .
C11 C 0.7818(4) 0.4049(4) 1.0869(3) 0.0231(8) Uani 1 1 d . . .
C12 C 0.9111(5) 0.3466(4) 1.1155(3) 0.0248(8) Uani 1 1 d . . .
H12 H 0.9166 0.3237 1.1957 0.030 Uiso 1 1 calc R . .
C13 C 1.0301(4) 0.3237(4) 1.0220(4) 0.0237(8) Uani 1 1 d . . .
C14 C 1.0270(4) 0.3550(4) 0.9011(3) 0.0225(8) Uani 1 1 d . . .
H14 H 1.1093 0.3369 0.8398 0.027 Uiso 1 1 calc R . .
C15 C 0.8939(4) 0.4506(4) 0.7435(3) 0.0180(7) Uani 1 1 d . . .
C16 C 0.6506(4) 0.4253(4) 1.1861(3) 0.0235(8) Uani 1 1 d . . .
H13A H 0.4904 0.7432 0.8427 0.028 Uiso 1 1 d . . .
H13B H 0.4251 0.8365 0.7486 0.028 Uiso 1 1 d . . .
H14B H 0.7223 0.4534 0.4141 0.028 Uiso 1 1 d . . .
H14A H 0.7120 0.5946 0.3782 0.028 Uiso 1 1 d . . .

loop_
_atom_site_aniso_label
_atom_site_aniso_U_11
_atom_site_aniso_U_22
_atom_site_aniso_U_33
_atom_site_aniso_U_23
_atom_site_aniso_U_13
_atom_site_aniso_U_12
Nd1 0.01404(12) 0.01621(12) 0.01987(12) 0.00039(7) -0.00678(8) -0.00414(8)
Cu1 0.0205(3) 0.0125(3) 0.0175(3) -0.0001(2) 0.0003(2) -0.0026(2)
O1 0.0276(16) 0.0157(13) 0.0419(17) 0.0005(12) -0.0066(13) -0.0052(12)
O2 0.0289(17) 0.0237(14) 0.0389(16) 0.0062(13) -0.0210(14) -0.0042(12)
O3 0.0295(17) 0.0222(14) 0.0460(18) 0.0005(13) -0.0131(14) -0.0130(13)
O4 0.0292(17) 0.0150(13) 0.0361(15) -0.0057(12) -0.0085(13) -0.0022(12)
O5 0.072(3) 0.035(2) 0.148(5) 0.003(3) -0.090(4) -0.005(2)
O6 0.067(3) 0.0339(18) 0.096(3) 0.002(2) -0.056(3) -0.0223(19)
O7 0.0184(14) 0.0287(14) 0.0190(12) 0.0050(11) -0.0032(11) -0.0079(11)
O8 0.0188(15) 0.0436(18) 0.0248(13) 0.0067(13) -0.0107(12) -0.0092(13)
O9 0.0204(16) 0.053(2) 0.0250(14) 0.0039(14) -0.0050(12) -0.0063(15)
O10 0.0227(15) 0.0380(16) 0.0184(12) -0.0008(12) -0.0032(11) -0.0104(13)
O11 0.036(2) 0.097(3) 0.0343(18) 0.021(2) -0.0231(17) -0.020(2)
O12 0.0188(19) 0.127(5) 0.044(2) -0.005(3) -0.0082(17) 0.008(2)
O13 0.077(4) 0.064(3) 0.067(3) -0.037(2) 0.011(3) -0.035(3)
O14 0.0286(17) 0.0399(17) 0.0293(15) -0.0073(13) -0.0001(13) -0.0181(14)
O15 0.113(6) 0.103(5) 0.083(4) -0.021(4) -0.038(4) -0.023(4)
O16 0.080(5) 0.146(7) 0.116(5) -0.006(5) -0.014(4) -0.050(5)
O17 0.173(12) 0.125(7) 0.167(9) -0.008(7) 0.027(8) -0.009(7)
N1 0.037(2) 0.0247(18) 0.047(2) 0.0022(17) -0.0249(19) -0.0103(16)
N2 0.024(2) 0.048(2) 0.035(2) 0.0072(18) -0.0139(17) -0.0049(18)
C1 0.0164(18) 0.0149(16) 0.0250(17) 0.0023(14) -0.0062(14) -0.0035(14)
C2 0.0170(18) 0.0167(16) 0.0255(17) -0.0015(14) -0.0065(14) -0.0045(14)
C3 0.0217(19) 0.0139(16) 0.0227(17) 0.0021(14) -0.0055(15) -0.0076(14)
C4 0.0183(19) 0.0166(17) 0.0283(18) 0.0039(15) -0.0092(15) -0.0043(14)
C5 0.020(2) 0.0213(18) 0.0302(19) -0.0004(16) -0.0114(16) -0.0067(15)
C6 0.026(2) 0.0159(17) 0.0297(19) 0.0013(15) -0.0129(16) -0.0072(15)
C7 0.0171(18) 0.0151(16) 0.0237(17) 0.0049(14) -0.0050(14) -0.0020(14)
C8 0.029(2) 0.0159(17) 0.0202(16) 0.0025(14) -0.0062(15) -0.0100(15)
C9 0.0195(19) 0.0239(18) 0.0176(17) 0.0015(15) -0.0060(15) -0.0078(15)
C10 0.0191(19) 0.0280(19) 0.0204(17) 0.0007(15) -0.0056(15) -0.0073(15)
C11 0.022(2) 0.028(2) 0.0191(17) 0.0006(15) -0.0038(15) -0.0097(16)
C12 0.024(2) 0.030(2) 0.0195(17) 0.0040(16) -0.0079(15) -0.0076(17)
C13 0.019(2) 0.029(2) 0.0233(18) 0.0025(16) -0.0095(16) -0.0061(16)
C14 0.0171(19) 0.0264(19) 0.0216(17) 0.0017(15) -0.0049(15) -0.0050(15)
C15 0.0196(19) 0.0186(16) 0.0172(16) 0.0023(14) -0.0070(14) -0.0073(14)
C16 0.019(2) 0.030(2) 0.0201(17) -0.0026(15) -0.0015(15) -0.0078(16)

loop_
_atom_type_symbol
_atom_type_description
_atom_type_scat_dispersion_real
_atom_type_scat_dispersion_imag
_atom_type_scat_source
C C 0.0033 0.0016 'International Tables Vol C Tables 4.2.6.8 and 6.1.1.4'
H H 0.0000 0.0000 'International Tables Vol C Tables 4.2.6.8 and 6.1.1.4'
N N 0.0061 0.0033 'International Tables Vol C Tables 4.2.6.8 and 6.1.1.4'
O O 0.0106 0.0060 'International Tables Vol C Tables 4.2.6.8 and 6.1.1.4'
Cu Cu 0.3201 1.2651 'International Tables Vol C Tables 4.2.6.8 and 6.1.1.4'
Nd Nd -0.1943 3.0179 'International Tables Vol C Tables 4.2.6.8 and 6.1.1.4'

loop_
_geom_angle_atom_site_label_1
_geom_angle_atom_site_label_2
_geom_angle_atom_site_label_3
_geom_angle
_geom_angle_site_symmetry_1
_geom_angle_site_symmetry_3
_geom_angle_publ_flag
O8 Nd1 O2 155.05(12) . . ?
O8 Nd1 O1 85.06(12) . 2_666 ?
O2 Nd1 O1 108.43(11) . 2_666 ?
O8 Nd1 O13 90.61(17) . . ?
O2 Nd1 O13 88.49(16) . . ?
O1 Nd1 O13 147.53(14) 2_666 . ?
O8 Nd1 O14 89.11(12) . . ?
O2 Nd1 O14 77.10(12) . . ?
O1 Nd1 O14 68.71(11) 2_666 . ?
O13 Nd1 O14 143.52(14) . . ?
O8 Nd1 O3 79.58(11) . 2_676 ?
O2 Nd1 O3 76.34(11) . 2_676 ?
O1 Nd1 O3 137.16(11) 2_666 2_676 ?
O13 Nd1 O3 72.81(14) . 2_676 ?
O14 Nd1 O3 71.28(11) . 2_676 ?
O8 Nd1 O10 129.28(10) . 2_667 ?
O2 Nd1 O10 74.94(11) . 2_667 ?
O1 Nd1 O10 78.92(11) 2_666 2_667 ?
O13 Nd1 O10 79.14(15) . 2_667 ?
O14 Nd1 O10 127.10(10) . 2_667 ?
O3 Nd1 O10 139.98(10) 2_676 2_667 ?
O8 Nd1 O9 78.30(11) . 2_667 ?
O2 Nd1 O9 124.37(11) . 2_667 ?
O1 Nd1 O9 77.68(12) 2_666 2_667 ?
O13 Nd1 O9 69.94(15) . 2_667 ?
O14 Nd1 O9 145.00(11) . 2_667 ?
O3 Nd1 O9 136.02(11) 2_676 2_667 ?
O10 Nd1 O9 51.40(10) 2_667 2_667 ?
O8 Nd1 C16 103.93(11) . 2_667 ?
O2 Nd1 C16 99.16(12) . 2_667 ?
O1 Nd1 C16 79.89(12) 2_666 2_667 ?
O13 Nd1 C16 69.96(15) . 2_667 ?
O14 Nd1 C16 144.85(11) . 2_667 ?
O3 Nd1 C16 142.61(11) 2_676 2_667 ?
O10 Nd1 C16 26.07(10) 2_667 2_667 ?
O9 Nd1 C16 25.63(11) 2_667 2_667 ?
O4 Cu1 O4 180.000(1) 2_586 . ?
O4 Cu1 O7 91.05(13) 2_586 2_676 ?
O4 Cu1 O7 88.95(13) . 2_676 ?
O4 Cu1 O7 88.95(13) 2_586 1_465 ?
O4 Cu1 O7 91.05(13) . 1_465 ?
O7 Cu1 O7 180.000(1) 2_676 1_465 ?
C7 O1 Nd1 174.7(3) . 2_666 ?
C7 O2 Nd1 127.5(3) . . ?
C8 O3 Nd1 142.7(3) . 2_676 ?
C8 O4 Cu1 122.9(3) . . ?
C15 O7 Cu1 117.2(2) . 1_645 ?
C15 O8 Nd1 164.2(3) . . ?
C16 O9 Nd1 91.2(2) . 2_667 ?
C16 O10 Nd1 94.5(3) . 2_667 ?
Nd1 O13 H13A 105.3 . . ?
Nd1 O13 H13B 102.7 . . ?
H13A O13 H13B 116.7 . . ?
Nd1 O14 H14B 104.1 . . ?
Nd1 O14 H14A 101.5 . . ?
H14B O14 H14A 110.9 . . ?
O6 N1 O5 122.0(4) . . ?
O6 N1 C5 119.5(4) . . ?
O5 N1 C5 118.3(4) . . ?
O11 N2 O12 123.6(4) . . ?
O11 N2 C13 118.4(4) . . ?
O12 N2 C13 117.9(4) . . ?
C6 C1 C2 120.0(3) . . ?
C6 C1 C7 120.1(3) . . ?
C2 C1 C7 119.8(3) . . ?
C3 C2 C1 120.8(4) . . ?
C3 C2 H2 119.6 . . ?
C1 C2 H2 119.6 . . ?
C2 C3 C4 119.7(3) . . ?
C2 C3 C8 122.2(4) . . ?
C4 C3 C8 118.1(3) . . ?
C5 C4 C3 118.6(4) . . ?
C5 C4 H4 120.7 . . ?
C3 C4 H4 120.7 . . ?
C4 C5 C6 123.1(4) . . ?
C4 C5 N1 117.8(4) . . ?
C6 C5 N1 119.1(4) . . ?
C5 C6 C1 117.7(4) . . ?
C5 C6 H6 121.2 . . ?
C1 C6 H6 121.2 . . ?
O1 C7 O2 124.5(4) . . ?
O1 C7 C1 119.4(4) . . ?
O2 C7 C1 116.1(3) . . ?
O3 C8 O4 125.8(4) . . ?
O3 C8 C3 119.7(4) . . ?
O4 C8 C3 114.4(4) . . ?
C14 C9 C10 120.5(3) . . ?
C14 C9 C15 119.1(3) . . ?
C10 C9 C15 120.4(3) . . ?
C9 C10 C11 120.1(4) . . ?
C9 C10 H10 120.0 . . ?
C11 C10 H10 120.0 . . ?
C12 C11 C10 119.8(4) . . ?
C12 C11 C16 119.5(3) . . ?
C10 C11 C16 120.6(4) . . ?
C13 C12 C11 118.4(4) . . ?
C13 C12 H12 120.8 . . ?
C11 C12 H12 120.8 . . ?
C12 C13 C14 122.8(4) . . ?
C12 C13 N2 119.3(4) . . ?
C14 C13 N2 117.8(4) . . ?
C9 C14 C13 118.4(4) . . ?
C9 C14 H14 120.8 . . ?
C13 C14 H14 120.8 . . ?
O7 C15 O8 124.1(3) . . ?
O7 C15 C9 117.0(3) . . ?
O8 C15 C9 118.9(3) . . ?
O9 C16 O10 121.5(4) . . ?
O9 C16 C11 119.9(4) . . ?
O10 C16 C11 118.6(4) . . ?
O9 C16 Nd1 63.2(2) . 2_667 ?
O10 C16 Nd1 59.4(2) . 2_667 ?
C11 C16 Nd1 167.2(3) . 2_667 ?

loop_
_geom_bond_atom_site_label_1
_geom_bond_atom_site_label_2
_geom_bond_distance
_geom_bond_site_symmetry_2
_geom_bond_publ_flag
Nd1 O8 2.363(3) . ?
Nd1 O2 2.377(3) . ?
Nd1 O1 2.388(3) 2_666 ?
Nd1 O13 2.454(4) . ?
Nd1 O14 2.463(3) . ?
Nd1 O3 2.473(3) 2_676 ?
Nd1 O10 2.492(3) 2_667 ?
Nd1 O9 2.575(3) 2_667 ?
Nd1 C16 2.885(4) 2_667 ?
Cu1 O4 1.909(3) 2_586 ?
Cu1 O4 1.909(3) . ?
Cu1 O7 1.956(3) 2_676 ?
Cu1 O7 1.956(3) 1_465 ?
O1 C7 1.240(5) . ?
O1 Nd1 2.388(3) 2_666 ?
O2 C7 1.258(5) . ?
O3 C8 1.235(5) . ?
O3 Nd1 2.473(3) 2_676 ?
O4 C8 1.256(5) . ?
O5 N1 1.212(5) . ?
O6 N1 1.203(5) . ?
O7 C15 1.245(5) . ?
O7 Cu1 1.956(3) 1_645 ?
O8 C15 1.242(5) . ?
O9 C16 1.248(5) . ?
O9 Nd1 2.575(3) 2_667 ?
O10 C16 1.272(5) . ?
O10 Nd1 2.492(3) 2_667 ?
O11 N2 1.210(5) . ?
O12 N2 1.216(6) . ?
O13 H13A 0.8673 . ?
O13 H13B 0.9029 . ?
O14 H14B 0.8814 . ?
O14 H14A 0.9169 . ?
N1 C5 1.464(5) . ?
N2 C13 1.465(5) . ?
C1 C6 1.392(5) . ?
C1 C2 1.396(5) . ?
C1 C7 1.503(5) . ?
C2 C3 1.379(5) . ?
C2 H2 0.9300 . ?
C3 C4 1.392(5) . ?
C3 C8 1.503(5) . ?
C4 C5 1.374(5) . ?
C4 H4 0.9300 . ?
C5 C6 1.386(5) . ?
C6 H6 0.9300 . ?
C9 C14 1.377(5) . ?
C9 C10 1.393(6) . ?
C9 C15 1.501(5) . ?
C10 C11 1.396(5) . ?
C10 H10 0.9300 . ?
C11 C12 1.395(6) . ?
C11 C16 1.496(6) . ?
C12 C13 1.376(6) . ?
C12 H12 0.9300 . ?
C13 C14 1.386(5) . ?
C14 H14 0.9300 . ?
C16 Nd1 2.885(4) 2_667 ?
